data_7204272
loop_
_publ_author_name
'Pozo-Gonzalo, Cristina'
'Khan, Tahir'
'McDouall, Joseph J. W.'
'Skabara, Peter J.'
'Roberts, Donna M.'
'Light, Mark E.'
'Coles, Simon J.'
'Hursthouse, Michael B.'
'Neugebauer, Helmut'
'Cravino, Antonio'
'Sariciftci, N. Serdar'

_publ_section_title
;
 Synthesis and electropolymerisation of
 3',4'-bis(alkylsulfanyl)terthiophenes and the significance of the
 fused dithiin ring in 2,5-dithienyl-3,4-ethylenedithiothiophene
 (DT-EDTT)
;
_journal_issue 3
_journal_name_full 'Journal of Materials Chemistry'
_journal_page_first 500
_journal_paper_doi 10.1039/b109017h
_journal_volume 12
_journal_year 2002
_chemical_formula_sum 'C14 H10 S5'
_chemical_formula_weight 338.52
_chemical_name_systematic
;
?
;
_space_group_IT_number 36
_symmetry_cell_setting orthorhombic
_symmetry_space_group_name_Hall 'C 2c -2'
_symmetry_space_group_name_H-M 'C m c 21'
_atom_sites_solution_hydrogens geom
_atom_sites_solution_primary direct
_atom_sites_solution_secondary difmap
_audit_creation_method SHELXL-97
_cell_angle_alpha 90.00
_cell_angle_beta 90.00
_cell_angle_gamma 90.00
_cell_formula_units_Z 4
_cell_length_a 20.6948(7)
_cell_length_b 8.7890(3)
_cell_length_c 7.7472(3)
_cell_measurement_reflns_used 6285
_cell_measurement_temperature 293(2)
_cell_measurement_theta_max 25.01
_cell_measurement_theta_min 3.64
_cell_volume 1409.11(9)
_computing_cell_refinement
;
DENZO (Otwinowski and Minor, 1997), COLLECT (Hooft, 1998)
;
_computing_data_collection
;
DENZO (Otwinowski and Minor, 1997), COLLECT (Hooft, 1998)
;
_computing_data_reduction
;
DENZO (Otwinowski and Minor, 1997), COLLECT (Hooft, 1998),
MAXUS (Mackay et al., 1998)
;
_computing_molecular_graphics 'ORTEP-III (Burnett et al., 1996)'
_computing_publication_material 'WINGX (Farrugia (1998)'
_computing_structure_refinement 'SHELXL-97 (Sheldrick, 1997)'
_computing_structure_solution 'SHELXS-97 (Sheldrick, 1990)'
_diffrn_ambient_temperature 293(2)
_diffrn_detector_area_resol_mean '9.091 pixels/mm'
_diffrn_measured_fraction_theta_full 0.496
_diffrn_measured_fraction_theta_max 0.496
_diffrn_measurement_device_type 'Bruker Nonius KappaCCD area detector'
_diffrn_measurement_method 'Phi and Omega scans to fill asymmetric unit'
_diffrn_radiation_monochromator graphite
_diffrn_radiation_source 'Bruker Nonius FR591 Rotating anode'
_diffrn_radiation_type MoK\a
_diffrn_radiation_wavelength 0.71073
_diffrn_reflns_av_R_equivalents 0.0276
_diffrn_reflns_av_sigmaI/netI 0.0269
_diffrn_reflns_limit_h_max 24
_diffrn_reflns_limit_h_min -24
_diffrn_reflns_limit_k_max 10
_diffrn_reflns_limit_k_min -10
_diffrn_reflns_limit_l_max 9
_diffrn_reflns_limit_l_min -9
_diffrn_reflns_number 6285
_diffrn_reflns_theta_full 25.01
_diffrn_reflns_theta_max 25.01
_diffrn_reflns_theta_min 3.64
_diffrn_standards_decay_% na
_diffrn_standards_interval_count na
_diffrn_standards_interval_time na
_diffrn_standards_number 'not measured'
_exptl_absorpt_coefficient_mu 0.803
_exptl_absorpt_correction_T_max 0.9843
_exptl_absorpt_correction_T_min 0.9393
_exptl_absorpt_correction_type multi-scan
_exptl_crystal_colour Orange
_exptl_crystal_density_diffrn 1.596
_exptl_crystal_density_meas ?
_exptl_crystal_density_method .
_exptl_crystal_description Blocks
_exptl_crystal_F_000 696
_exptl_crystal_size_max 0.15
_exptl_crystal_size_mid 0.1
_exptl_crystal_size_min 0.1
_refine_diff_density_max 0.237
_refine_diff_density_min -0.182
_refine_diff_density_rms 0.045
_refine_ls_abs_structure_details 'Flack H D (1983), Acta Cryst. A39, 876-881'
_refine_ls_abs_structure_Flack 0.03(9)
_refine_ls_extinction_coef 0.0033(10)
_refine_ls_extinction_expression Fc^*^=kFc[1+0.001xFc^2^\l^3^/sin(2\q)]^-1/4^
_refine_ls_extinction_method SHELXL
_refine_ls_goodness_of_fit_ref 1.047
_refine_ls_hydrogen_treatment constr
_refine_ls_matrix_type full
_refine_ls_number_parameters 98
_refine_ls_number_reflns 1246
_refine_ls_number_restraints 1
_refine_ls_restrained_S_all 1.047
_refine_ls_R_factor_all 0.0231
_refine_ls_R_factor_gt 0.0224
_refine_ls_shift/su_max 0.001
_refine_ls_shift/su_mean 0.000
_refine_ls_structure_factor_coef Fsqd
_refine_ls_weighting_details 'w=1/[\s^2^(Fo^2^)+(0.0314P)^2^+0.9895P] where P=(Fo^2^+2Fc^2^)/3'
_refine_ls_weighting_scheme calc
_refine_ls_wR_factor_gt 0.0579
_refine_ls_wR_factor_ref 0.0583
_reflns_number_gt 1222
_reflns_number_total 1246
_reflns_threshold_expression >2sigma(I)
_cod_data_source_file b109017h.txt
_cod_data_source_block s92
_cod_depositor_comments
;
The following automatic conversions were performed:
'_symmetry_cell_setting' value 'Orthorhombic' changed to 'orthorhombic'
according to '/home/saulius/struct/CIF-dictionaries/cif_core.dic'
dictionary named 'cif_core.dic' version 2.4.1 from 2010-06-29.

Automatic conversion script
Id: cif_fix_enum 1527 2010-12-29 10:47:43Z saulius 

The following automatic conversions were performed:

'_refine_ls_weighting_scheme' value 'calc
w=1/[\s^2^(Fo^2^)+(0.0314P)^2^+0.9895P] where P=(Fo^2^+2Fc^2^)/3' was
changed to 'calc'. New tag '_refine_ls_weighting_details' was
created. The value of the new tag was set to
'w=1/[\s^2^(Fo^2^)+(0.0314P)^2^+0.9895P] where P=(Fo^2^+2Fc^2^)/3'.

Automatic conversion script
Id: cif_fix_values 3143 2015-03-26 13:38:13Z robertas 
;
_cod_original_sg_symbol_H-M Cmc21
_cod_database_code 7204272

loop_
_symmetry_equiv_pos_as_xyz
'x, y, z'
'-x, -y, z+1/2'
'x, -y, z+1/2'
'-x, y, z'
'x+1/2, y+1/2, z'
'-x+1/2, -y+1/2, z+1/2'
'x+1/2, -y+1/2, z+1/2'
'-x+1/2, y+1/2, z'

loop_
_atom_site_label
_atom_site_type_symbol
_atom_site_fract_x
_atom_site_fract_y
_atom_site_fract_z
_atom_site_U_iso_or_equiv
_atom_site_adp_type
_atom_site_occupancy
_atom_site_calc_flag
_atom_site_refinement_flags
_atom_site_disorder_assembly
_atom_site_disorder_group
S3 S 0.91480(3) 0.93577(5) 0.05319(8) 0.02761(18) Uani 1 d . . .
S1 S 0.84920(3) 1.43856(6) -0.09728(8) 0.02858(18) Uani 1 d . . .
S2 S 1.0000 1.37650(7) 0.03362(11) 0.01926(19) Uani 1 d S . .
C6 C 0.96548(9) 1.0963(2) 0.0474(3) 0.0176(4) Uani 1 d . . .
C5 C 0.93984(8) 1.2406(2) 0.0387(3) 0.0183(4) Uani 1 d . . .
C3 C 0.82121(9) 1.2361(2) 0.1316(3) 0.0239(5) Uani 1 d . . .
H3 H 0.8241 1.1571 0.2111 0.029 Uiso 1 calc R . .
C4 C 0.87245(9) 1.2895(2) 0.0341(3) 0.0194(4) Uani 1 d . . .
C1 C 0.77131(11) 1.4299(2) -0.0234(3) 0.0297(5) Uani 1 d . . .
H1 H 0.7384 1.4945 -0.0598 0.036 Uiso 1 calc R . .
C2 C 0.76336(10) 1.3181(2) 0.0941(3) 0.0279(5) Uani 1 d . . .
H2 H 0.7239 1.2965 0.1458 0.033 Uiso 1 calc R . .
C7A C 0.9692(3) 0.7883(6) -0.0083(11) 0.0310(11) Uani 0.50 d P . .
H7A1 H 0.9473 0.6913 0.0040 0.037 Uiso 0.50 calc PR . .
H7A2 H 0.9798 0.8009 -0.1294 0.037 Uiso 0.50 calc PR . .
C7B C 0.9688(3) 0.7824(7) 0.0934(10) 0.0281(11) Uani 0.50 d P . .
H7B1 H 0.9566 0.7438 0.2061 0.034 Uiso 0.50 calc PR . .
H7B2 H 0.9566 0.7041 0.0114 0.034 Uiso 0.50 calc PR . .

loop_
_atom_site_aniso_label
_atom_site_aniso_U_11
_atom_site_aniso_U_22
_atom_site_aniso_U_33
_atom_site_aniso_U_23
_atom_site_aniso_U_13
_atom_site_aniso_U_12
S3 0.0225(3) 0.0142(3) 0.0462(4) 0.0002(3) 0.0004(2) -0.00390(17)
S1 0.0275(3) 0.0245(3) 0.0338(3) 0.0052(3) -0.0024(2) 0.0062(2)
S2 0.0195(3) 0.0109(3) 0.0274(4) 0.0001(3) 0.000 0.000
C6 0.0196(9) 0.0140(8) 0.0192(9) -0.0005(10) 0.0004(9) -0.0015(7)
C5 0.0183(9) 0.0148(9) 0.0217(9) 0.0003(10) -0.0011(9) -0.0026(7)
C3 0.0166(10) 0.0179(10) 0.0373(12) -0.0033(10) -0.0006(9) -0.0006(8)
C4 0.0196(9) 0.0143(8) 0.0242(10) -0.0024(9) -0.0019(9) 0.0018(7)
C1 0.0248(11) 0.0278(11) 0.0367(13) -0.0069(9) -0.0075(10) 0.0087(9)
C2 0.0170(10) 0.0257(12) 0.0410(14) -0.0079(10) 0.0004(9) 0.0012(8)
C7A 0.035(3) 0.010(2) 0.048(4) -0.005(3) -0.008(3) -0.002(2)
C7B 0.036(3) 0.017(3) 0.031(3) 0.006(3) 0.005(3) -0.0007(19)

loop_
_atom_type_symbol
_atom_type_description
_atom_type_scat_dispersion_real
_atom_type_scat_dispersion_imag
_atom_type_scat_source
C C 0.0033 0.0016 'International Tables Vol C Tables 4.2.6.8 and 6.1.1.4'
H H 0.0000 0.0000 'International Tables Vol C Tables 4.2.6.8 and 6.1.1.4'
S S 0.1246 0.1234 'International Tables Vol C Tables 4.2.6.8 and 6.1.1.4'

loop_
_geom_angle_atom_site_label_1
_geom_angle_atom_site_label_2
_geom_angle_atom_site_label_3
_geom_angle
_geom_angle_site_symmetry_1
_geom_angle_site_symmetry_3
_geom_angle_publ_flag
C6 S3 C7B 103.77(19) . . ?
C6 S3 C7A 101.55(19) . . ?
C7B S3 C7A 25.63(18) . . ?
C1 S1 C4 91.81(10) . . ?
C5 S2 C5 92.33(12) . 4_755 ?
C5 C6 C6 112.68(10) . 4_755 ?
C5 C6 S3 120.70(14) . . ?
C6 C6 S3 126.61(6) 4_755 . ?
C6 C5 C4 129.87(16) . . ?
C6 C5 S2 111.15(13) . . ?
C4 C5 S2 118.98(13) . . ?
C4 C3 C2 111.1(2) . . ?
C3 C4 C5 128.2(2) . . ?
C3 C4 S1 111.45(14) . . ?
C5 C4 S1 120.26(15) . . ?
C2 C1 S1 111.87(16) . . ?
C1 C2 C3 113.8(2) . . ?
C7B C7A S3 115.0(4) 4_755 . ?
C7B C7B S3 128.91(17) 4_755 . ?

loop_
_geom_bond_atom_site_label_1
_geom_bond_atom_site_label_2
_geom_bond_distance
_geom_bond_site_symmetry_2
_geom_bond_publ_flag
S3 C6 1.7586(18) . ?
S3 C7B 1.778(6) . ?
S3 C7A 1.782(6) . ?
S1 C1 1.712(2) . ?
S1 C4 1.727(2) . ?
S2 C5 1.7259(18) . ?
S2 C5 1.7259(17) 4_755 ?
C6 C5 1.376(2) . ?
C6 C6 1.429(4) 4_755 ?
C5 C4 1.460(2) . ?
C3 C4 1.384(3) . ?
C3 C2 1.427(3) . ?
C1 C2 1.350(3) . ?
C7A C7B 1.507(5) 4_755 ?
C7B C7B 1.293(11) 4_755 ?
